data_4349164
loop_
_publ_author_name
'McMoran, Ethan P.'
'Powell, Douglas R.'
'Perez, Felio'
'Rowe, Gerard T.'
'Yang, Lei'

_publ_section_title
;
 Synthesis and Characterization of Copper Complexes with
 Cu<sup>I</sup>Cu<sup>I</sup>, Cu<sup>1.5</sup>Cu<sup>1.5</sup>m and
 Cu<sup>II</sup>Cu<sup>II</sup> Core Structures Supported by a Flexible
 Dipyridylamide Ligand.
;
_journal_issue 21
_journal_name_full 'Inorganic chemistry'
_journal_page_first 11462
_journal_page_last 11472
_journal_paper_doi 10.1021/acs.inorgchem.6b02006
_journal_volume 55
_journal_year 2016
_chemical_formula_moiety 'C33 H24 Cu2 N10 O6, C H4 O'
_chemical_formula_sum 'C34 H28 Cu2 N10 O7'
_chemical_formula_weight 815.74
_space_group_crystal_system triclinic
_space_group_IT_number 2
_space_group_name_Hall '-P 1'
_space_group_name_H-M_alt 'P -1'
_atom_sites_solution_hydrogens mixed
_audit_creation_method SHELXL-2014/7
_cell_angle_alpha 90.953(2)
_cell_angle_beta 101.778(2)
_cell_angle_gamma 91.607(2)
_cell_formula_units_Z 2
_cell_length_a 10.7126(16)
_cell_length_b 10.9221(17)
_cell_length_c 16.046(2)
_cell_measurement_reflns_used 9970
_cell_measurement_temperature 100(2)
_cell_measurement_theta_max 27.50
_cell_measurement_theta_min 2.25
_cell_volume 1836.7(5)
_computing_cell_refinement 'SAINT (Bruker, 2007)'
_computing_data_collection 'APEX2 (Bruker, 2007)'
_computing_data_reduction 'SAINT (Bruker, 2007)'
_computing_molecular_graphics 'XP (Bruker, 2002)'
_computing_publication_material 'SHELXL-2014/7 (Sheldrick, 2015b)'
_computing_structure_refinement 'SHELXL-2014/7 (Sheldrick, 2015b)'
_computing_structure_solution 'SHELXT (Sheldrick, 2015a)'
_diffrn_ambient_temperature 100(2)
_diffrn_measured_fraction_theta_full 0.999
_diffrn_measured_fraction_theta_max 0.996
_diffrn_measurement_device_type 'Bruker APEX CCD'
_diffrn_measurement_method '\f and \w scans'
_diffrn_radiation_type MoK\a
_diffrn_radiation_wavelength 0.71073
_diffrn_reflns_av_R_equivalents 0.0155
_diffrn_reflns_av_unetI/netI 0.0116
_diffrn_reflns_Laue_measured_fraction_full 0.999
_diffrn_reflns_Laue_measured_fraction_max 0.996
_diffrn_reflns_limit_h_max 13
_diffrn_reflns_limit_h_min -13
_diffrn_reflns_limit_k_max 14
_diffrn_reflns_limit_k_min -14
_diffrn_reflns_limit_l_max 20
_diffrn_reflns_limit_l_min -20
_diffrn_reflns_number 40549
_diffrn_reflns_point_group_measured_fraction_full 0.999
_diffrn_reflns_point_group_measured_fraction_max 0.996
_diffrn_reflns_theta_full 25.242
_diffrn_reflns_theta_max 27.526
_diffrn_reflns_theta_min 1.297
_exptl_absorpt_coefficient_mu 1.219
_exptl_absorpt_correction_T_max 0.810
_exptl_absorpt_correction_T_min 0.570
_exptl_absorpt_correction_type multi-scan
_exptl_absorpt_process_details 'SADABS (Bruker, 2002)'
_exptl_crystal_colour green
_exptl_crystal_density_diffrn 1.475
_exptl_crystal_description block
_exptl_crystal_F_000 832
_exptl_crystal_size_max 0.520
_exptl_crystal_size_mid 0.400
_exptl_crystal_size_min 0.180
_refine_diff_density_max 0.823
_refine_diff_density_min -0.553
_refine_diff_density_rms 0.062
_refine_ls_extinction_method none
_refine_ls_goodness_of_fit_ref 1.017
_refine_ls_hydrogen_treatment constr
_refine_ls_matrix_type full
_refine_ls_number_parameters 498
_refine_ls_number_reflns 8428
_refine_ls_number_restraints 12
_refine_ls_restrained_S_all 1.019
_refine_ls_R_factor_all 0.0335
_refine_ls_R_factor_gt 0.0316
_refine_ls_shift/su_max 0.000
_refine_ls_shift/su_mean 0.000
_refine_ls_structure_factor_coef Fsqd
_refine_ls_weighting_details 'w=1/[\s^2^(Fo^2^)+(0.0500P)^2^+1.8600P] where P=(Fo^2^+2Fc^2^)/3'
_refine_ls_weighting_scheme calc
_refine_ls_wR_factor_gt 0.0898
_refine_ls_wR_factor_ref 0.0912
_reflns_Friedel_coverage 0.000
_reflns_number_gt 7929
_reflns_number_total 8428
_reflns_threshold_expression 'I > 2\s(I)'
_cod_data_source_file ic6b02006_si_002.cif
_cod_data_source_block 15113_sq
_cod_depositor_comments
;
The following automatic conversions were performed:

data name '_iucr_refine_instruction_details' was replaced with
'_iucr_refine_instructions_details' as specified in the replacement
file 'data/replacement-values/replacement_tags.lst'.

Automatic conversion script
Id: cif_correct_tags 9268 2022-04-12 08:56:07Z antanas 
;
_cod_database_code 4349164
_shelx_space_group_comment
; 
The symmetry employed for this shelxl refinement is uniquely defined 
by the following loop, which should always be used as a source of 
symmetry information in preference to the above space-group names. 
They are only intended as comments. 
;
_shelx_estimated_absorpt_t_min 0.570
_shelx_estimated_absorpt_t_max 0.810

loop_
_space_group_symop_operation_xyz
'x, y, z'
'-x, -y, -z'

loop_
_atom_site_label
_atom_site_type_symbol
_atom_site_fract_x
_atom_site_fract_y
_atom_site_fract_z
_atom_site_U_iso_or_equiv
_atom_site_adp_type
_atom_site_occupancy
_atom_site_site_symmetry_order
_atom_site_calc_flag
_atom_site_refinement_flags_posn
_atom_site_refinement_flags_adp
_atom_site_refinement_flags_occupancy
_atom_site_disorder_assembly
_atom_site_disorder_group
Cu1 Cu 0.38911(2) 0.82994(3) 0.25529(2) 0.01812(8) Uani 0.9610(9) 1 d . U P A 1
Cu2 Cu 0.41765(2) 0.56192(3) 0.23405(2) 0.01858(8) Uani 0.9610(9) 1 d . U P A 1
Cu1' Cu 0.4012(7) 0.7654(9) 0.2393(4) 0.0276(15) Uani 0.0390(9) 1 d . U P A 2
Cu2' Cu 0.4052(6) 0.4926(7) 0.2532(4) 0.0260(15) Uani 0.0390(9) 1 d . U P A 2
O1A O 0.50178(16) 0.71993(15) 0.01816(9) 0.0367(4) Uani 1 1 d . . . . .
N1A N 0.57497(14) 0.84319(14) 0.25006(10) 0.0201(3) Uani 1 1 d . . . . .
N2A N 0.50372(15) 0.67859(14) 0.16016(10) 0.0216(3) Uani 1 1 d . . . . .
N3A N 0.31693(16) 0.51566(15) 0.11822(10) 0.0244(3) Uani 1 1 d . . . . .
C1A C 0.66509(19) 0.92298(18) 0.29127(13) 0.0260(4) Uani 1 1 d . . . . .
H1A H 0.6445 0.9769 0.3332 0.031 Uiso 1 1 calc R U . . .
C2A C 0.78654(19) 0.92945(19) 0.27495(14) 0.0290(4) Uani 1 1 d . . . . .
H2A H 0.8494 0.9855 0.3057 0.035 Uiso 1 1 calc R U . . .
C3A C 0.81457(19) 0.8520(2) 0.21233(13) 0.0280(4) Uani 1 1 d . . . . .
H3A H 0.8966 0.8563 0.1984 0.034 Uiso 1 1 calc R U . . .
C4A C 0.72294(19) 0.76829(19) 0.17012(12) 0.0261(4) Uani 1 1 d . . . . .
H4A H 0.7413 0.7147 0.1273 0.031 Uiso 1 1 calc R U . . .
C5A C 0.60299(18) 0.76407(16) 0.19159(11) 0.0206(3) Uani 1 1 d . . . . .
C6A C 0.46245(19) 0.66576(17) 0.07556(12) 0.0245(4) Uani 1 1 d . . . . .
C7A C 0.35041(19) 0.57634(17) 0.05352(12) 0.0241(4) Uani 1 1 d . . . . .
C8A C 0.2825(2) 0.56002(19) -0.02998(13) 0.0296(4) Uani 1 1 d . . . . .
H8A H 0.3073 0.6037 -0.0750 0.035 Uiso 1 1 calc R U . . .
C9A C 0.1787(2) 0.4793(2) -0.04612(13) 0.0308(4) Uani 1 1 d . . . . .
H9A H 0.1293 0.4687 -0.1022 0.037 Uiso 1 1 calc R U . . .
C10A C 0.1470(2) 0.4139(2) 0.01997(14) 0.0317(4) Uani 1 1 d . . . . .
H10A H 0.0775 0.3559 0.0097 0.038 Uiso 1 1 calc R U . . .
C11A C 0.2187(2) 0.4346(2) 0.10173(13) 0.0311(4) Uani 1 1 d . . . . .
H11A H 0.1973 0.3897 0.1473 0.037 Uiso 1 1 calc R U . . .
O1B O 0.73629(14) 0.57131(14) 0.42116(10) 0.0319(3) Uani 1 1 d . . . . .
N1B N 0.42527(15) 0.77801(15) 0.37628(10) 0.0224(3) Uani 1 1 d . . . . .
N2B N 0.53111(15) 0.60446(14) 0.34530(9) 0.0211(3) Uani 1 1 d . . . . .
N3B N 0.54582(16) 0.41362(14) 0.24326(10) 0.0223(3) Uani 1 1 d . . . . .
C1B C 0.3795(2) 0.8501(2) 0.43164(13) 0.0305(4) Uani 1 1 d . . . . .
H1B H 0.3253 0.9145 0.4100 0.037 Uiso 1 1 calc R U . . .
C2B C 0.4083(2) 0.8338(2) 0.51799(13) 0.0345(5) Uani 1 1 d . . . . .
H2B H 0.3745 0.8858 0.5554 0.041 Uiso 1 1 calc R U . . .
C3B C 0.4882(2) 0.73965(19) 0.54964(12) 0.0280(4) Uani 1 1 d . . . . .
H3B H 0.5114 0.7278 0.6093 0.034 Uiso 1 1 calc R U . . .
C4B C 0.53325(19) 0.66392(17) 0.49395(11) 0.0238(4) Uani 1 1 d . . . . .
H4B H 0.5868 0.5985 0.5147 0.029 Uiso 1 1 calc R U . . .
C5B C 0.49947(17) 0.68399(17) 0.40575(11) 0.0207(3) Uani 1 1 d . . . . .
C6B C 0.64347(18) 0.54580(17) 0.36397(12) 0.0232(4) Uani 1 1 d . . . . .
C7B C 0.64843(18) 0.43671(17) 0.30553(12) 0.0237(4) Uani 1 1 d . . . . .
C8B C 0.7530(2) 0.3626(2) 0.31976(16) 0.0343(5) Uani 1 1 d . . . . .
H8B H 0.8236 0.3808 0.3651 0.041 Uiso 1 1 calc R U . . .
C9B C 0.7525(2) 0.2612(2) 0.26639(18) 0.0409(5) Uani 1 1 d . . . . .
H9B H 0.8230 0.2087 0.2744 0.049 Uiso 1 1 calc R U . . .
C10B C 0.6480(2) 0.23791(19) 0.20162(16) 0.0366(5) Uani 1 1 d . . . . .
H10B H 0.6459 0.1693 0.1641 0.044 Uiso 1 1 calc R U . . .
C11B C 0.5457(2) 0.31565(18) 0.19163(13) 0.0276(4) Uani 1 1 d . . . . .
H11B H 0.4737 0.2990 0.1470 0.033 Uiso 1 1 calc R U . . .
O1C O 0.03253(13) 0.73943(14) 0.12421(9) 0.0272(3) Uani 1 1 d . . . . .
N1C N 0.32596(15) 0.90562(14) 0.14178(10) 0.0210(3) Uani 1 1 d . . . . .
N2C N 0.22123(14) 0.74396(14) 0.22530(10) 0.0212(3) Uani 1 1 d . . . . .
N3C N 0.25703(15) 0.55474(14) 0.28766(9) 0.0202(3) Uani 1 1 d . . . . .
C1C C 0.3872(2) 0.98874(18) 0.10300(13) 0.0268(4) Uani 1 1 d . . . . .
H1C H 0.4729 1.0122 0.1280 0.032 Uiso 1 1 calc R U . . .
C2C C 0.3293(2) 1.0418(2) 0.02723(14) 0.0358(5) Uani 1 1 d . . . . .
H2C H 0.3740 1.1015 0.0012 0.043 Uiso 1 1 calc R U . . .
C3C C 0.2054(2) 1.0059(3) -0.00926(16) 0.0473(7) Uani 1 1 d . . . . .
H3C H 0.1638 1.0400 -0.0613 0.057 Uiso 1 1 calc R U . . .
C4C C 0.1420(2) 0.9192(2) 0.03075(14) 0.0365(5) Uani 1 1 d . . . . .
H4C H 0.0568 0.8930 0.0065 0.044 Uiso 1 1 calc R U . . .
C5C C 0.20539(18) 0.87171(17) 0.10656(11) 0.0219(3) Uani 1 1 d . . . . .
C6C C 0.14226(17) 0.77773(16) 0.15396(11) 0.0198(3) Uani 1 1 d . . . . .
C7C C 0.18101(17) 0.65144(17) 0.27431(11) 0.0219(4) Uani 1 1 d . . . . .
C8C C 0.0742(2) 0.6604(2) 0.31114(14) 0.0316(4) Uani 1 1 d . . . . .
H8C H 0.0214 0.7293 0.3008 0.038 Uiso 1 1 calc R U . . .
C9C C 0.0459(2) 0.5676(2) 0.36308(15) 0.0345(5) Uani 1 1 d . . . . .
H9C H -0.0261 0.5723 0.3890 0.041 Uiso 1 1 calc R U . . .
C10C C 0.1247(2) 0.46777(19) 0.37646(14) 0.0310(4) Uani 1 1 d . . . . .
H10C H 0.1076 0.4031 0.4118 0.037 Uiso 1 1 calc R U . . .
C11C C 0.22818(19) 0.46428(17) 0.33757(12) 0.0245(4) Uani 1 1 d . . . . .
H11C H 0.2813 0.3955 0.3463 0.029 Uiso 1 1 calc R U . . .
N1D N 0.31111(18) 1.09653(16) 0.28014(11) 0.0289(4) Uani 1 1 d . . . . .
O1D O 0.41840(15) 1.05114(14) 0.29806(10) 0.0331(3) Uani 1 1 d . . . . .
O2D O 0.21432(16) 1.02806(15) 0.28205(12) 0.0403(4) Uani 1 1 d . . . . .
O3D O 0.29745(16) 1.20558(14) 0.26066(11) 0.0376(4) Uani 1 1 d . . . . .
O1E O -0.01920(19) 1.11361(19) 0.20358(17) 0.0630(6) Uani 1 1 d . . . . .
H1E H 0.0528 1.0873 0.2278 0.076 Uiso 1 1 d R U . . .
C2E C -0.0031(3) 1.2232(3) 0.16379(18) 0.0478(6) Uani 1 1 d . . . . .
H2E1 H -0.0847 1.2459 0.1286 0.072 Uiso 1 1 calc R U . . .
H2E2 H 0.0598 1.2134 0.1277 0.072 Uiso 1 1 calc R U . . .
H2E3 H 0.0271 1.2877 0.2070 0.072 Uiso 1 1 calc R U . . .

loop_
_atom_site_aniso_label
_atom_site_aniso_U_11
_atom_site_aniso_U_22
_atom_site_aniso_U_33
_atom_site_aniso_U_23
_atom_site_aniso_U_13
_atom_site_aniso_U_12
Cu1 0.01847(12) 0.01959(16) 0.01489(12) 0.00245(10) -0.00009(8) 0.00088(9)
Cu2 0.02186(12) 0.01957(16) 0.01283(11) -0.00190(9) 0.00040(8) -0.00019(9)
Cu1' 0.030(3) 0.028(3) 0.022(3) 0.003(2) -0.001(2) -0.004(2)
Cu2' 0.032(3) 0.024(3) 0.021(2) 0.006(2) 0.003(2) -0.007(2)
O1A 0.0496(9) 0.0409(9) 0.0185(7) 0.0025(6) 0.0060(6) -0.0112(7)
N1A 0.0205(7) 0.0200(7) 0.0188(7) 0.0005(6) 0.0015(6) 0.0017(6)
N2A 0.0279(8) 0.0201(7) 0.0169(7) 0.0016(6) 0.0043(6) 0.0029(6)
N3A 0.0272(8) 0.0256(8) 0.0184(7) -0.0049(6) 0.0005(6) -0.0003(6)
C1A 0.0251(9) 0.0241(9) 0.0267(9) -0.0041(7) 0.0002(7) 0.0025(7)
C2A 0.0224(9) 0.0278(10) 0.0334(10) 0.0029(8) -0.0025(8) -0.0012(7)
C3A 0.0217(9) 0.0356(11) 0.0276(9) 0.0115(8) 0.0055(7) 0.0069(8)
C4A 0.0298(10) 0.0292(10) 0.0202(8) 0.0048(7) 0.0058(7) 0.0084(8)
C5A 0.0267(9) 0.0182(8) 0.0156(8) 0.0024(6) 0.0004(6) 0.0052(7)
C6A 0.0309(10) 0.0232(9) 0.0186(8) -0.0001(7) 0.0031(7) 0.0034(7)
C7A 0.0292(9) 0.0211(9) 0.0214(9) -0.0027(7) 0.0037(7) 0.0044(7)
C8A 0.0375(11) 0.0298(10) 0.0202(9) 0.0009(7) 0.0022(8) 0.0059(8)
C9A 0.0360(11) 0.0329(11) 0.0202(9) -0.0055(8) -0.0029(8) 0.0084(8)
C10A 0.0307(10) 0.0311(10) 0.0290(10) -0.0084(8) -0.0025(8) -0.0027(8)
C11A 0.0345(11) 0.0338(11) 0.0230(9) -0.0022(8) 0.0026(8) -0.0061(8)
O1B 0.0245(7) 0.0377(8) 0.0296(7) -0.0027(6) -0.0037(6) 0.0027(6)
N1B 0.0250(8) 0.0249(8) 0.0162(7) 0.0004(6) 0.0012(6) 0.0023(6)
N2B 0.0236(7) 0.0224(7) 0.0158(7) -0.0011(6) 0.0001(6) 0.0022(6)
N3B 0.0276(8) 0.0192(7) 0.0209(7) 0.0015(6) 0.0072(6) -0.0012(6)
C1B 0.0365(11) 0.0301(10) 0.0251(10) 0.0009(8) 0.0054(8) 0.0094(8)
C2B 0.0488(13) 0.0326(11) 0.0230(10) -0.0052(8) 0.0087(9) 0.0086(9)
C3B 0.0381(11) 0.0284(10) 0.0159(8) 0.0001(7) 0.0022(7) -0.0026(8)
C4B 0.0289(9) 0.0229(9) 0.0171(8) 0.0016(7) -0.0008(7) -0.0009(7)
C5B 0.0220(8) 0.0226(8) 0.0160(8) -0.0004(6) 0.0010(6) -0.0019(7)
C6B 0.0237(9) 0.0238(9) 0.0214(8) 0.0025(7) 0.0031(7) 0.0010(7)
C7B 0.0251(9) 0.0206(8) 0.0266(9) 0.0037(7) 0.0078(7) 0.0003(7)
C8B 0.0283(10) 0.0289(10) 0.0451(13) 0.0007(9) 0.0054(9) 0.0032(8)
C9B 0.0372(12) 0.0244(10) 0.0636(16) -0.0003(10) 0.0153(11) 0.0077(9)
C10B 0.0432(12) 0.0205(9) 0.0496(13) -0.0053(9) 0.0181(10) 0.0006(8)
C11B 0.0360(10) 0.0204(9) 0.0283(10) -0.0010(7) 0.0114(8) -0.0020(8)
O1C 0.0216(6) 0.0364(8) 0.0215(6) 0.0027(6) -0.0001(5) -0.0025(5)
N1C 0.0246(7) 0.0192(7) 0.0183(7) 0.0019(6) 0.0021(6) 0.0026(6)
N2C 0.0193(7) 0.0235(8) 0.0195(7) 0.0061(6) 0.0009(6) 0.0010(6)
N3C 0.0220(7) 0.0197(7) 0.0166(7) -0.0004(5) -0.0010(5) 0.0008(6)
C1C 0.0299(10) 0.0252(9) 0.0246(9) 0.0039(7) 0.0039(7) -0.0014(7)
C2C 0.0386(12) 0.0356(11) 0.0330(11) 0.0172(9) 0.0058(9) -0.0012(9)
C3C 0.0414(13) 0.0585(16) 0.0371(12) 0.0304(12) -0.0047(10) -0.0030(11)
C4C 0.0285(10) 0.0472(13) 0.0297(11) 0.0172(9) -0.0042(8) -0.0021(9)
C5C 0.0245(9) 0.0222(9) 0.0184(8) 0.0026(7) 0.0024(7) 0.0038(7)
C6C 0.0212(8) 0.0204(8) 0.0174(8) -0.0003(6) 0.0023(6) 0.0041(6)
C7C 0.0213(8) 0.0230(9) 0.0195(8) 0.0047(7) -0.0005(7) 0.0002(7)
C8C 0.0261(10) 0.0322(11) 0.0387(11) 0.0133(9) 0.0095(8) 0.0082(8)
C9C 0.0316(11) 0.0359(11) 0.0399(12) 0.0121(9) 0.0148(9) 0.0032(9)
C10C 0.0357(11) 0.0272(10) 0.0297(10) 0.0110(8) 0.0055(8) -0.0018(8)
C11C 0.0286(9) 0.0196(8) 0.0222(9) 0.0024(7) -0.0023(7) 0.0008(7)
N1D 0.0375(9) 0.0253(8) 0.0231(8) -0.0026(6) 0.0036(7) 0.0064(7)
O1D 0.0361(8) 0.0307(8) 0.0293(7) -0.0054(6) -0.0023(6) 0.0138(6)
O2D 0.0401(9) 0.0311(8) 0.0503(10) 0.0058(7) 0.0106(8) 0.0006(7)
O3D 0.0427(9) 0.0222(7) 0.0460(9) 0.0026(6) 0.0043(7) 0.0063(6)
O1E 0.0389(10) 0.0483(11) 0.1041(19) 0.0204(12) 0.0185(11) 0.0009(8)
C2E 0.0466(14) 0.0461(14) 0.0481(15) 0.0084(12) 0.0033(11) 0.0003(11)

loop_
_atom_type_symbol
_atom_type_description
_atom_type_scat_dispersion_real
_atom_type_scat_dispersion_imag
_atom_type_scat_source
C C 0.0033 0.0016 'International Tables Vol C Tables 4.2.6.8 and 6.1.1.4'
H H 0.0000 0.0000 'International Tables Vol C Tables 4.2.6.8 and 6.1.1.4'
N N 0.0061 0.0033 'International Tables Vol C Tables 4.2.6.8 and 6.1.1.4'
O O 0.0106 0.0060 'International Tables Vol C Tables 4.2.6.8 and 6.1.1.4'
Cu Cu 0.3201 1.2651 'International Tables Vol C Tables 4.2.6.8 and 6.1.1.4'

loop_
_geom_angle_atom_site_label_1
_geom_angle_atom_site_label_2
_geom_angle_atom_site_label_3
_geom_angle
N2C Cu1 N1B 94.96(6)
N2C Cu1 N1C 81.53(6)
N1B Cu1 N1C 167.75(7)
N2C Cu1 N1A 150.56(7)
N1B Cu1 N1A 93.31(6)
N1C Cu1 N1A 95.45(6)
N2C Cu1 O1D 123.60(6)
N1B Cu1 O1D 92.16(6)
N1C Cu1 O1D 80.25(6)
N1A Cu1 O1D 84.18(6)
N2C Cu1 Cu2 69.00(5)
N1B Cu1 Cu2 78.82(5)
N1C Cu1 Cu2 110.44(5)
N1A Cu1 Cu2 85.05(5)
O1D Cu1 Cu2 165.51(4)
N2B Cu2 N3A 175.04(7)
N2B Cu2 N3C 92.20(6)
N3A Cu2 N3C 92.60(6)
N2B Cu2 N2A 97.39(6)
N3A Cu2 N2A 79.80(7)
N3C Cu2 N2A 138.79(6)
N2B Cu2 N3B 80.13(6)
N3A Cu2 N3B 96.22(6)
N3C Cu2 N3B 121.93(6)
N2A Cu2 N3B 99.21(6)
N2B Cu2 Cu1 75.88(5)
N3A Cu2 Cu1 106.08(5)
N3C Cu2 Cu1 81.97(4)
N2A Cu2 Cu1 62.06(4)
N3B Cu2 Cu1 146.76(4)
N2C Cu1' N1A 161.8(6)
N2C Cu1' N2A 122.4(4)
N1A Cu1' N2A 68.7(3)
N2C Cu1' N1B 91.8(3)
N1A Cu1' N1B 88.8(3)
N2A Cu1' N1B 132.4(4)
N2C Cu1' N1C 76.9(3)
N1A Cu1' N1C 88.6(3)
N2A Cu1' N1C 93.3(3)
N1B Cu1' N1C 128.8(5)
N2C Cu1' C5A 154.5(4)
N1A Cu1' C5A 33.61(14)
N2A Cu1' C5A 35.08(14)
N1B Cu1' C5A 113.1(3)
N1C Cu1' C5A 90.8(2)
N2C Cu1' Cu2' 85.1(3)
N1A Cu1' Cu2' 113.0(4)
N2A Cu1' Cu2' 65.4(3)
N1B Cu1' Cu2' 88.3(3)
N1C Cu1' Cu2' 138.5(4)
C5A Cu1' Cu2' 89.9(3)
N3B Cu2' N3C 166.4(5)
N3B Cu2' N2B 84.9(3)
N3C Cu2' N2B 92.3(3)
N3B Cu2' N3A 100.6(3)
N3C Cu2' N3A 90.9(3)
N2B Cu2' N3A 133.5(4)
N3B Cu2' Cu1' 119.7(4)
N3C Cu2' Cu1' 69.6(3)
N2B Cu2' Cu1' 60.4(2)
N3A Cu2' Cu1' 77.7(3)
C1A N1A C5A 119.81(17)
C1A N1A Cu1' 148.5(3)
C5A N1A Cu1' 91.3(3)
C1A N1A Cu1 128.70(13)
C5A N1A Cu1 111.31(12)
C6A N2A C5A 118.81(16)
C6A N2A Cu2 115.89(13)
C5A N2A Cu2 125.25(12)
C6A N2A Cu1' 123.3(2)
C5A N2A Cu1' 86.7(2)
C11A N3A C7A 119.22(17)
C11A N3A Cu2 125.34(14)
C7A N3A Cu2 115.39(13)
C11A N3A Cu2' 105.4(2)
C7A N3A Cu2' 134.6(2)
N1A C1A C2A 122.33(18)
N1A C1A H1A 118.8
C2A C1A H1A 118.8
C1A C2A C3A 118.22(19)
C1A C2A H2A 120.9
C3A C2A H2A 120.9
C4A C3A C2A 119.96(18)
C4A C3A H3A 120.0
C2A C3A H3A 120.0
C3A C4A C5A 118.84(18)
C3A C4A H4A 120.6
C5A C4A H4A 120.6
N1A C5A C4A 120.74(17)
N1A C5A N2A 113.30(16)
C4A C5A N2A 125.89(17)
N1A C5A Cu1' 55.1(2)
C4A C5A Cu1' 175.5(2)
N2A C5A Cu1' 58.2(2)
O1A C6A N2A 128.42(19)
O1A C6A C7A 119.96(17)
N2A C6A C7A 111.56(16)
N3A C7A C8A 121.63(19)
N3A C7A C6A 117.02(16)
C8A C7A C6A 121.33(18)
C9A C8A C7A 118.82(19)
C9A C8A H8A 120.6
C7A C8A H8A 120.6
C8A C9A C10A 119.49(18)
C8A C9A H9A 120.3
C10A C9A H9A 120.3
C9A C10A C11A 118.7(2)
C9A C10A H10A 120.6
C11A C10A H10A 120.6
N3A C11A C10A 122.1(2)
N3A C11A H11A 119.0
C10A C11A H11A 119.0
C5B N1B C1B 119.52(16)
C5B N1B Cu1 124.32(13)
C1B N1B Cu1 115.92(13)
C5B N1B Cu1' 105.2(3)
C1B N1B Cu1' 135.2(3)
C6B N2B C5B 119.13(15)
C6B N2B Cu2 116.63(12)
C5B N2B Cu2 124.14(12)
C6B N2B Cu2' 106.7(2)
C5B N2B Cu2' 127.7(2)
C7B N3B C11B 118.50(17)
C7B N3B Cu2' 115.6(2)
C11B N3B Cu2' 123.8(3)
C7B N3B Cu2 110.43(12)
C11B N3B Cu2 130.42(14)
N1B C1B C2B 122.53(19)
N1B C1B H1B 118.7
C2B C1B H1B 118.7
C1B C2B C3B 118.63(19)
C1B C2B H2B 120.7
C3B C2B H2B 120.7
C4B C3B C2B 119.47(18)
C4B C3B H3B 120.3
C2B C3B H3B 120.3
C3B C4B C5B 119.51(18)
C3B C4B H4B 120.2
C5B C4B H4B 120.2
N1B C5B N2B 116.85(15)
N1B C5B C4B 120.28(17)
N2B C5B C4B 122.68(17)
O1B C6B N2B 127.73(18)
O1B C6B C7B 119.08(17)
N2B C6B C7B 113.19(16)
N3B C7B C8B 122.82(19)
N3B C7B C6B 116.95(16)
C8B C7B C6B 120.17(18)
C7B C8B C9B 118.6(2)
C7B C8B H8B 120.7
C9B C8B H8B 120.7
C10B C9B C8B 118.9(2)
C10B C9B H9B 120.6
C8B C9B H9B 120.6
C9B C10B C11B 119.4(2)
C9B C10B H10B 120.3
C11B C10B H10B 120.3
N3B C11B C10B 121.8(2)
N3B C11B H11B 119.1
C10B C11B H11B 119.1
C5C N1C C1C 119.23(16)
C5C N1C Cu1 113.16(12)
C1C N1C Cu1 127.45(13)
C5C N1C Cu1' 107.4(2)
C1C N1C Cu1' 130.9(2)
C6C N2C C7C 119.19(15)
C6C N2C Cu1' 121.2(2)
C7C N2C Cu1' 114.9(3)
C6C N2C Cu1 117.09(12)
C7C N2C Cu1 123.72(12)
C7C N3C C11C 118.80(16)
C7C N3C Cu2' 139.6(3)
C11C N3C Cu2' 101.5(3)
C7C N3C Cu2 116.27(12)
C11C N3C Cu2 124.84(13)
N1C C1C C2C 122.08(19)
N1C C1C H1C 119.0
C2C C1C H1C 119.0
C3C C2C C1C 118.5(2)
C3C C2C H2C 120.7
C1C C2C H2C 120.7
C2C C3C C4C 119.4(2)
C2C C3C H3C 120.3
C4C C3C H3C 120.3
C5C C4C C3C 118.7(2)
C5C C4C H4C 120.7
C3C C4C H4C 120.7
N1C C5C C4C 122.06(18)
N1C C5C C6C 116.30(15)
C4C C5C C6C 121.64(18)
O1C C6C N2C 128.37(17)
O1C C6C C5C 120.02(16)
N2C C6C C5C 111.57(15)
N3C C7C C8C 121.56(17)
N3C C7C N2C 115.13(16)
C8C C7C N2C 123.21(17)
C9C C8C C7C 119.32(19)
C9C C8C H8C 120.3
C7C C8C H8C 120.3
C8C C9C C10C 118.8(2)
C8C C9C H9C 120.6
C10C C9C H9C 120.6
C11C C10C C9C 118.86(18)
C11C C10C H10C 120.6
C9C C10C H10C 120.6
N3C C11C C10C 122.63(18)
N3C C11C H11C 118.7
C10C C11C H11C 118.7
O3D N1D O1D 121.82(19)
O3D N1D O2D 120.01(18)
O1D N1D O2D 118.17(18)
N1D O1D Cu1 106.81(12)
C2E O1E H1E 110.2
O1E C2E H2E1 109.5
O1E C2E H2E2 109.5
H2E1 C2E H2E2 109.5
O1E C2E H2E3 109.5
H2E1 C2E H2E3 109.5
H2E2 C2E H2E3 109.5

loop_
_geom_bond_atom_site_label_1
_geom_bond_atom_site_label_2
_geom_bond_distance
Cu1 N2C 1.9710(16)
Cu1 N1B 1.9957(16)
Cu1 N1C 2.0091(15)
Cu1 N1A 2.0111(16)
Cu1 O1D 2.4942(16)
Cu1 Cu2 2.9730(6)
Cu2 N2B 1.9836(15)
Cu2 N3A 1.9984(16)
Cu2 N3C 2.0751(16)
Cu2 N2A 2.0760(16)
Cu2 N3B 2.1401(16)
Cu1' N2C 1.902(7)
Cu1' N1A 1.998(7)
Cu1' N2A 2.075(10)
Cu1' N1B 2.162(7)
Cu1' N1C 2.253(8)
Cu1' C5A 2.436(8)
Cu1' Cu2' 2.993(11)
Cu2' N3B 1.790(7)
Cu2' N3C 1.921(7)
Cu2' N2B 2.129(7)
Cu2' N3A 2.201(7)
O1A C6A 1.240(2)
N1A C1A 1.342(2)
N1A C5A 1.349(2)
N2A C6A 1.343(2)
N2A C5A 1.402(2)
N3A C11A 1.337(3)
N3A C7A 1.344(3)
C1A C2A 1.379(3)
C1A H1A 0.9500
C2A C3A 1.388(3)
C2A H2A 0.9500
C3A C4A 1.384(3)
C3A H3A 0.9500
C4A C5A 1.396(3)
C4A H4A 0.9500
C6A C7A 1.506(3)
C7A C8A 1.394(3)
C8A C9A 1.379(3)
C8A H8A 0.9500
C9A C10A 1.381(3)
C9A H9A 0.9500
C10A C11A 1.390(3)
C10A H10A 0.9500
C11A H11A 0.9500
O1B C6B 1.230(2)
N1B C5B 1.348(2)
N1B C1B 1.351(3)
N2B C6B 1.361(2)
N2B C5B 1.390(2)
N3B C7B 1.341(3)
N3B C11B 1.342(2)
C1B C2B 1.372(3)
C1B H1B 0.9500
C2B C3B 1.392(3)
C2B H2B 0.9500
C3B C4B 1.375(3)
C3B H3B 0.9500
C4B C5B 1.410(2)
C4B H4B 0.9500
C6B C7B 1.513(3)
C7B C8B 1.384(3)
C8B C9B 1.389(3)
C8B H8B 0.9500
C9B C10B 1.378(4)
C9B H9B 0.9500
C10B C11B 1.390(3)
C10B H10B 0.9500
C11B H11B 0.9500
O1C C6C 1.233(2)
N1C C5C 1.339(2)
N1C C1C 1.339(2)
N2C C6C 1.341(2)
N2C C7C 1.402(2)
N3C C7C 1.345(2)
N3C C11C 1.350(2)
C1C C2C 1.391(3)
C1C H1C 0.9500
C2C C3C 1.380(3)
C2C H2C 0.9500
C3C C4C 1.390(3)
C3C H3C 0.9500
C4C C5C 1.383(3)
C4C H4C 0.9500
C5C C6C 1.512(3)
C7C C8C 1.396(3)
C8C C9C 1.388(3)
C8C H8C 0.9500
C9C C10C 1.391(3)
C9C H9C 0.9500
C10C C11C 1.380(3)
C10C H10C 0.9500
C11C H11C 0.9500
N1D O3D 1.241(2)
N1D O1D 1.246(2)
N1D O2D 1.267(2)
O1E C2E 1.389(3)
O1E H1E 0.8500
C2E H2E1 0.9800
C2E H2E2 0.9800
C2E H2E3 0.9800

loop_
_geom_hbond_atom_site_label_D
_geom_hbond_atom_site_label_H
_geom_hbond_atom_site_label_A
_geom_hbond_distance_DH
_geom_hbond_distance_HA
_geom_hbond_distance_DA
_geom_hbond_angle_DHA
_geom_hbond_site_symmetry_A
C1A H1A O1D 0.95 2.53 3.046(2) 114.1 .
C10A H10A O1C 0.95 2.43 3.119(2) 129.1 2_565
C1B H1B O2D 0.95 2.52 3.359(3) 147.9 .
C2C H2C O1A 0.95 2.39 3.303(3) 161.2 2_675
C11C H11C O3D 0.95 2.50 3.230(3) 133.9 1_545
O1E H1E O2D 0.85 1.91 2.757(3) 180.0 .

loop_
_geom_torsion_atom_site_label_1
_geom_torsion_atom_site_label_2
_geom_torsion_atom_site_label_3
_geom_torsion_atom_site_label_4
_geom_torsion
C5A N1A C1A C2A 1.4(3)
Cu1' N1A C1A C2A 171.4(5)
Cu1 N1A C1A C2A -173.20(15)
N1A C1A C2A C3A 1.3(3)
C1A C2A C3A C4A -2.1(3)
C2A C3A C4A C5A 0.2(3)
C1A N1A C5A C4A -3.3(3)
Cu1' N1A C5A C4A -178.1(3)
Cu1 N1A C5A C4A 172.12(14)
C1A N1A C5A N2A 173.99(16)
Cu1' N1A C5A N2A -0.8(3)
Cu1 N1A C5A N2A -10.55(18)
C1A N1A C5A Cu1' 174.8(3)
C3A C4A C5A N1A 2.5(3)
C3A C4A C5A N2A -174.42(17)
C6A N2A C5A N1A 127.33(18)
Cu2 N2A C5A N1A -55.5(2)
Cu1' N2A C5A N1A 0.8(2)
C6A N2A C5A C4A -55.5(3)
Cu2 N2A C5A C4A 121.71(17)
Cu1' N2A C5A C4A 178.0(3)
C6A N2A C5A Cu1' 126.5(3)
C5A N2A C6A O1A 0.9(3)
Cu2 N2A C6A O1A -176.60(18)
Cu1' N2A C6A O1A 107.3(3)
C5A N2A C6A C7A -176.33(15)
Cu2 N2A C6A C7A 6.2(2)
Cu1' N2A C6A C7A -70.0(3)
C11A N3A C7A C8A 2.3(3)
Cu2 N3A C7A C8A -175.25(15)
Cu2' N3A C7A C8A 170.5(3)
C11A N3A C7A C6A -179.46(18)
Cu2 N3A C7A C6A 3.0(2)
Cu2' N3A C7A C6A -11.2(4)
O1A C6A C7A N3A 176.42(18)
N2A C6A C7A N3A -6.1(2)
O1A C6A C7A C8A -5.3(3)
N2A C6A C7A C8A 172.15(18)
N3A C7A C8A C9A -0.1(3)
C6A C7A C8A C9A -178.32(18)
C7A C8A C9A C10A -2.0(3)
C8A C9A C10A C11A 2.1(3)
C7A N3A C11A C10A -2.3(3)
Cu2 N3A C11A C10A 175.00(16)
Cu2' N3A C11A C10A -173.6(3)
C9A C10A C11A N3A 0.1(3)
N3C Cu2' N3B C7B -63.9(19)
N2B Cu2' N3B C7B 14.8(3)
N3A Cu2' N3B C7B 148.2(2)
Cu1' Cu2' N3B C7B 66.4(4)
N3C Cu2' N3B C11B 99.6(18)
N2B Cu2' N3B C11B 178.35(16)
N3A Cu2' N3B C11B -48.3(4)
Cu1' Cu2' N3B C11B -130.1(3)
C5B N1B C1B C2B 1.8(3)
Cu1 N1B C1B C2B -172.79(18)
Cu1' N1B C1B C2B 177.4(3)
N1B C1B C2B C3B 0.2(4)
C1B C2B C3B C4B -1.6(3)
C2B C3B C4B C5B 1.0(3)
C1B N1B C5B N2B 172.55(18)
Cu1 N1B C5B N2B -13.3(2)
Cu1' N1B C5B N2B -4.2(3)
C1B N1B C5B C4B -2.5(3)
Cu1 N1B C5B C4B 171.66(13)
Cu1' N1B C5B C4B -179.3(2)
C6B N2B C5B N1B 150.72(17)
Cu2 N2B C5B N1B -33.1(2)
Cu2' N2B C5B N1B -61.5(3)
C6B N2B C5B C4B -34.4(3)
Cu2 N2B C5B C4B 141.86(15)
Cu2' N2B C5B C4B 113.4(3)
C3B C4B C5B N1B 1.1(3)
C3B C4B C5B N2B -173.63(18)
C5B N2B C6B O1B -16.6(3)
Cu2 N2B C6B O1B 166.87(17)
Cu2' N2B C6B O1B -170.5(3)
C5B N2B C6B C7B 162.96(16)
Cu2 N2B C6B C7B -13.5(2)
Cu2' N2B C6B C7B 9.1(3)
C11B N3B C7B C8B -1.2(3)
Cu2' N3B C7B C8B 163.2(3)
Cu2 N3B C7B C8B -172.98(16)
C11B N3B C7B C6B -178.30(16)
Cu2' N3B C7B C6B -13.8(3)
Cu2 N3B C7B C6B 10.0(2)
O1B C6B C7B N3B -178.96(18)
N2B C6B C7B N3B 1.4(2)
O1B C6B C7B C8B 3.9(3)
N2B C6B C7B C8B -175.72(18)
N3B C7B C8B C9B 1.1(3)
C6B C7B C8B C9B 178.0(2)
C7B C8B C9B C10B -0.2(4)
C8B C9B C10B C11B -0.4(4)
C7B N3B C11B C10B 0.5(3)
Cu2' N3B C11B C10B -162.5(3)
Cu2 N3B C11B C10B 170.35(15)
C9B C10B C11B N3B 0.3(3)
C5C N1C C1C C2C 0.4(3)
Cu1 N1C C1C C2C -174.69(17)
Cu1' N1C C1C C2C 160.1(4)
N1C C1C C2C C3C -0.9(4)
C1C C2C C3C C4C 0.6(4)
C2C C3C C4C C5C 0.2(4)
C1C N1C C5C C4C 0.5(3)
Cu1 N1C C5C C4C 176.26(17)
Cu1' N1C C5C C4C -163.5(3)
C1C N1C C5C C6C -179.88(16)
Cu1 N1C C5C C6C -4.1(2)
Cu1' N1C C5C C6C 16.0(3)
C3C C4C C5C N1C -0.8(4)
C3C C4C C5C C6C 179.6(2)
C7C N2C C6C O1C 1.8(3)
Cu1' N2C C6C O1C 156.3(4)
Cu1 N2C C6C O1C -177.90(16)
C7C N2C C6C C5C -175.92(16)
Cu1' N2C C6C C5C -21.4(4)
Cu1 N2C C6C C5C 4.4(2)
N1C C5C C6C O1C -177.94(17)
C4C C5C C6C O1C 1.7(3)
N1C C5C C6C N2C 0.0(2)
C4C C5C C6C N2C 179.6(2)
C11C N3C C7C C8C 0.4(3)
Cu2' N3C C7C C8C 177.4(3)
Cu2 N3C C7C C8C -176.30(16)
C11C N3C C7C N2C 176.95(16)
Cu2' N3C C7C N2C -6.1(4)
Cu2 N3C C7C N2C 0.3(2)
C6C N2C C7C N3C 123.06(18)
Cu1' N2C C7C N3C -33.0(4)
Cu1 N2C C7C N3C -57.3(2)
C6C N2C C7C C8C -60.4(3)
Cu1' N2C C7C C8C 143.5(4)
Cu1 N2C C7C C8C 119.21(19)
N3C C7C C8C C9C 0.3(3)
N2C C7C C8C C9C -176.0(2)
C7C C8C C9C C10C -0.4(4)
C8C C9C C10C C11C -0.1(3)
C7C N3C C11C C10C -0.9(3)
Cu2' N3C C11C C10C -178.9(3)
Cu2 N3C C11C C10C 175.48(15)
C9C C10C C11C N3C 0.8(3)
O3D N1D O1D Cu1 -150.12(16)
O2D N1D O1D Cu1 29.8(2)
